data_4502333
loop_
_publ_author_name
'Cheney, Miranda L.'
'Shan, Ning'
'Healey, Elisabeth R.'
'Hanna, Mazen'
'Wojtas, Lukasz'
'Zaworotko, Michael J.'
'Sava, Vasyl'
'Song, Shijie'
'Sanchez-Ramos, Juan R.'

_publ_section_title
;
 Effects of Crystal Form on Solubility and Pharmacokinetics: A Crystal
 Engineering Case Study of Lamotrigine
;
_journal_issue 1
_journal_name_full 'Crystal Growth &amp; Design'
_journal_page_first 394
_journal_paper_doi 10.1021/cg901010v
_journal_volume 10
_journal_year 2010
_chemical_formula_moiety 'C9 H7 Cl2 N5, C6 H6 N2 O1, H2 O1'
_chemical_formula_sum 'C15 H15 Cl2 N7 O2'
_chemical_formula_weight 396.24
_chemical_name_common 4
_chemical_name_systematic
; 
 Lamotrigine nicotinamide cocrystal monohydrate
;
_space_group_IT_number 2
_symmetry_cell_setting triclinic
_symmetry_space_group_name_Hall '-P 1'
_symmetry_space_group_name_H-M 'P -1'
_atom_sites_solution_hydrogens geom
_atom_sites_solution_primary direct
_atom_sites_solution_secondary difmap
_cell_angle_alpha 105.081(5)
_cell_angle_beta 90.580(5)
_cell_angle_gamma 95.244(5)
_cell_formula_units_Z 2
_cell_length_a 7.3047(6)
_cell_length_b 8.4939(7)
_cell_length_c 14.6964(12)
_cell_measurement_temperature 296(2)
_cell_volume 876.21(13)
_computing_cell_refinement 'SAINT (Bruker, 2002)'
_computing_data_collection 'SMART (Bruker, 2002)'
_computing_data_reduction 'SAINT (Bruker, 2002)'
_computing_publication_material 'SHELXL-97 (Sheldrick, 1997)'
_computing_structure_refinement 'SHELXL-97 (Sheldrick, 1997)'
_computing_structure_solution 'SHELXS-97 (Sheldrick, 1990)'
_diffrn_ambient_temperature 296(2)
_diffrn_measured_fraction_theta_full 0.960
_diffrn_measured_fraction_theta_max 0.960
_diffrn_measurement_device_type 'BRUKER SMART APEXII CCD'
_diffrn_measurement_method 'omega scans'
_diffrn_radiation_monochromator graphite
_diffrn_radiation_source 'fine-focus sealed tube'
_diffrn_radiation_type CuK\a
_diffrn_radiation_wavelength 1.54178
_diffrn_reflns_av_R_equivalents 0.0250
_diffrn_reflns_av_sigmaI/netI 0.0283
_diffrn_reflns_limit_h_max 8
_diffrn_reflns_limit_h_min -8
_diffrn_reflns_limit_k_max 9
_diffrn_reflns_limit_k_min -9
_diffrn_reflns_limit_l_max 17
_diffrn_reflns_limit_l_min -17
_diffrn_reflns_number 7400
_diffrn_reflns_theta_full 64.65
_diffrn_reflns_theta_max 64.65
_diffrn_reflns_theta_min 3.12
_exptl_absorpt_coefficient_mu 3.574
_exptl_absorpt_correction_T_max 0.5655
_exptl_absorpt_correction_T_min 0.5351
_exptl_absorpt_correction_type multi-scan
_exptl_absorpt_process_details 'SADABS; (Sheldrick, 2003)'
_exptl_crystal_colour colourless
_exptl_crystal_density_diffrn 1.502
_exptl_crystal_density_method 'not measured'
_exptl_crystal_description block
_exptl_crystal_F_000 408
_exptl_crystal_size_max 0.20
_exptl_crystal_size_mid 0.20
_exptl_crystal_size_min 0.18
_refine_diff_density_max 0.182
_refine_diff_density_min -0.197
_refine_diff_density_rms 0.041
_refine_ls_extinction_method none
_refine_ls_goodness_of_fit_ref 1.024
_refine_ls_hydrogen_treatment constr
_refine_ls_matrix_type full
_refine_ls_number_parameters 235
_refine_ls_number_reflns 2842
_refine_ls_number_restraints 0
_refine_ls_restrained_S_all 1.024
_refine_ls_R_factor_all 0.0427
_refine_ls_R_factor_gt 0.0352
_refine_ls_shift/su_max 0.001
_refine_ls_shift/su_mean 0.000
_refine_ls_structure_factor_coef Fsqd
_refine_ls_weighting_details 'calc w=1/[\s^2^(Fo^2^)+(0.0515P)^2^+0.2533P] where P=(Fo^2^+2Fc^2^)/3'
_refine_ls_weighting_scheme calc
_refine_ls_wR_factor_gt 0.0920
_refine_ls_wR_factor_ref 0.0965
_reflns_number_gt 2406
_reflns_number_total 2842
_reflns_threshold_expression >2sigma(I)
_cod_data_source_file cg901010v_si_004.cif
_cod_data_source_block 4_nico_mc_977_0m
_cod_original_cell_volume 876.21(12)
_cod_original_sg_symbol_H-M P-1
_cod_database_code 4502333

loop_
_symmetry_equiv_pos_as_xyz
'x, y, z'
'-x, -y, -z'

loop_
_atom_site_label
_atom_site_type_symbol
_atom_site_fract_x
_atom_site_fract_y
_atom_site_fract_z
_atom_site_U_iso_or_equiv
_atom_site_adp_type
_atom_site_occupancy
_atom_site_symmetry_multiplicity
_atom_site_calc_flag
_atom_site_refinement_flags
Cl1 Cl 1.07954(7) 0.70308(7) 0.66988(4) 0.05204(18) Uani 1 1 d .
Cl2 Cl 0.75698(9) 0.57870(8) 0.52075(4) 0.0632(2) Uani 1 1 d .
N6 N 0.2830(3) 0.5222(3) 0.19536(14) 0.0581(5) Uani 1 1 d .
C1 C 0.1905(3) 0.6259(3) 0.25767(16) 0.0502(6) Uani 1 1 d .
H1 H 0.0658 0.6277 0.2450 0.060 Uiso 1 1 calc R
C2 C 0.2677(3) 0.7312(3) 0.33998(14) 0.0417(5) Uani 1 1 d .
C3 C 0.1585(3) 0.8437(3) 0.40928(16) 0.0478(5) Uani 1 1 d .
C4 C 0.4526(3) 0.7272(3) 0.35854(16) 0.0530(6) Uani 1 1 d .
H4 H 0.5101 0.7954 0.4133 0.064 Uiso 1 1 calc R
C6 C 0.4610(4) 0.5221(3) 0.21495(18) 0.0587(6) Uani 1 1 d .
H6 H 0.5286 0.4512 0.1722 0.070 Uiso 1 1 calc R
C5 C 0.5507(4) 0.6211(3) 0.29509(18) 0.0595(6) Uani 1 1 d .
H5 H 0.6754 0.6163 0.3061 0.071 Uiso 1 1 calc R
N7 N -0.0003(3) 0.8783(2) 0.37739(14) 0.0534(5) Uani 1 1 d .
H8N H -0.0680 0.9420 0.4149 0.064 Uiso 1 1 calc R
H7N H -0.0352 0.8369 0.3193 0.064 Uiso 1 1 calc R
O2 O 0.2160(3) 0.8988(2) 0.49126(11) 0.0683(5) Uani 1 1 d .
C14 C 1.0985(2) 0.8962(2) 0.89670(13) 0.0314(4) Uani 1 1 d .
C13 C 1.0048(3) 0.9770(2) 0.83834(13) 0.0319(4) Uani 1 1 d .
C7 C 0.8463(3) 0.8999(2) 0.77307(13) 0.0335(4) Uani 1 1 d .
C15 C 1.2971(3) 1.1260(2) 0.94189(13) 0.0331(4) Uani 1 1 d .
C9 C 0.5332(3) 0.9043(3) 0.72161(18) 0.0511(6) Uani 1 1 d .
H9 H 0.4196 0.9457 0.7325 0.061 Uiso 1 1 calc R
C12 C 0.8676(3) 0.7780(2) 0.69120(14) 0.0345(4) Uani 1 1 d .
C8 C 0.6753(3) 0.9623(3) 0.78843(16) 0.0423(5) Uani 1 1 d .
H8 H 0.6571 1.0425 0.8433 0.051 Uiso 1 1 calc R
C11 C 0.7239(3) 0.7228(3) 0.62448(14) 0.0412(5) Uani 1 1 d .
C10 C 0.5567(3) 0.7871(3) 0.63978(16) 0.0485(6) Uani 1 1 d .
H10 H 0.4608 0.7513 0.5950 0.058 Uiso 1 1 calc R
N4 N 1.2496(2) 0.97074(19) 0.94563(11) 0.0334(4) Uani 1 1 d .
N1 N 1.0604(2) 1.1291(2) 0.83918(12) 0.0383(4) Uani 1 1 d .
N2 N 1.2070(2) 1.2097(2) 0.89315(12) 0.0391(4) Uani 1 1 d .
N5 N 1.0360(2) 0.7474(2) 0.90338(12) 0.0403(4) Uani 1 1 d .
H3N H 1.0936 0.7011 0.9391 0.048 Uiso 1 1 calc R
H4N H 0.9381 0.6977 0.8720 0.048 Uiso 1 1 calc R
N3 N 1.4470(2) 1.2055(2) 0.99291(13) 0.0447(4) Uani 1 1 d .
H1N H 1.4808 1.3053 0.9931 0.054 Uiso 1 1 calc R
H2N H 1.5093 1.1567 1.0253 0.054 Uiso 1 1 calc R
O1 O 0.2403(2) 0.54374(17) -0.00682(11) 0.0484(4) Uani 1 1 d .
H5O H 0.2276 0.4449 -0.0424 0.058 Uiso 1 1 d R
H6O H 0.2334 0.5416 0.0536 0.058 Uiso 1 1 d R

loop_
_atom_site_aniso_label
_atom_site_aniso_U_11
_atom_site_aniso_U_22
_atom_site_aniso_U_33
_atom_site_aniso_U_23
_atom_site_aniso_U_13
_atom_site_aniso_U_12
Cl1 0.0372(3) 0.0633(4) 0.0459(3) -0.0044(3) 0.0012(2) 0.0089(2)
Cl2 0.0623(4) 0.0731(4) 0.0382(3) -0.0095(3) -0.0067(3) -0.0055(3)
N6 0.0618(13) 0.0565(12) 0.0475(11) -0.0025(10) -0.0074(10) 0.0093(10)
C1 0.0509(13) 0.0495(13) 0.0475(13) 0.0080(11) -0.0077(10) 0.0053(10)
C2 0.0505(13) 0.0414(12) 0.0339(11) 0.0122(10) -0.0013(9) 0.0019(9)
C3 0.0553(14) 0.0498(13) 0.0378(12) 0.0117(11) -0.0003(10) 0.0027(10)
C4 0.0543(14) 0.0583(15) 0.0408(12) 0.0060(12) -0.0056(10) -0.0015(11)
C6 0.0591(15) 0.0640(16) 0.0478(14) 0.0043(13) 0.0052(11) 0.0092(12)
C5 0.0461(13) 0.0741(17) 0.0534(14) 0.0086(14) -0.0010(11) 0.0048(12)
N7 0.0601(12) 0.0603(12) 0.0386(10) 0.0075(10) 0.0000(9) 0.0159(10)
O2 0.0729(12) 0.0903(14) 0.0360(9) 0.0006(9) -0.0058(8) 0.0260(10)
C14 0.0323(10) 0.0301(10) 0.0292(10) 0.0032(8) -0.0001(8) 0.0038(8)
C13 0.0343(10) 0.0307(10) 0.0281(9) 0.0031(8) -0.0009(8) 0.0026(8)
C7 0.0323(10) 0.0351(10) 0.0326(10) 0.0097(9) -0.0023(8) -0.0011(8)
C15 0.0338(10) 0.0301(10) 0.0321(10) 0.0027(9) -0.0012(8) 0.0027(8)
C9 0.0320(11) 0.0604(15) 0.0594(15) 0.0127(13) -0.0046(10) 0.0059(10)
C12 0.0314(10) 0.0379(11) 0.0327(10) 0.0078(9) -0.0008(8) -0.0008(8)
C8 0.0359(11) 0.0460(12) 0.0427(12) 0.0079(10) 0.0001(9) 0.0032(9)
C11 0.0398(11) 0.0460(12) 0.0338(11) 0.0070(10) -0.0040(8) -0.0056(9)
C10 0.0374(12) 0.0579(14) 0.0459(13) 0.0107(12) -0.0123(9) -0.0082(10)
N4 0.0331(8) 0.0299(9) 0.0357(9) 0.0067(7) -0.0068(7) 0.0015(6)
N1 0.0416(9) 0.0348(9) 0.0373(9) 0.0086(8) -0.0084(7) 0.0007(7)
N2 0.0426(10) 0.0323(9) 0.0406(9) 0.0093(8) -0.0112(7) -0.0035(7)
N5 0.0403(9) 0.0338(9) 0.0462(10) 0.0130(8) -0.0137(8) -0.0052(7)
N3 0.0419(10) 0.0304(9) 0.0586(12) 0.0090(9) -0.0193(8) -0.0039(7)
O1 0.0607(10) 0.0330(8) 0.0500(9) 0.0105(7) -0.0064(7) -0.0004(7)

loop_
_atom_type_symbol
_atom_type_description
_atom_type_scat_dispersion_real
_atom_type_scat_dispersion_imag
_atom_type_scat_source
C C 0.0181 0.0091 'International Tables Vol C Tables 4.2.6.8 and 6.1.1.4'
H H 0.0000 0.0000 'International Tables Vol C Tables 4.2.6.8 and 6.1.1.4'
N N 0.0311 0.0180 'International Tables Vol C Tables 4.2.6.8 and 6.1.1.4'
O O 0.0492 0.0322 'International Tables Vol C Tables 4.2.6.8 and 6.1.1.4'
Cl Cl 0.3639 0.7018 'International Tables Vol C Tables 4.2.6.8 and 6.1.1.4'

loop_
_geom_angle_atom_site_label_1
_geom_angle_atom_site_label_2
_geom_angle_atom_site_label_3
_geom_angle
C6 N6 C1 116.8(2)
N6 C1 C2 124.3(2)
N6 C1 H1 117.9
C2 C1 H1 117.9
C4 C2 C1 117.5(2)
C4 C2 C3 119.7(2)
C1 C2 C3 122.8(2)
O2 C3 N7 123.2(2)
O2 C3 C2 120.0(2)
N7 C3 C2 116.8(2)
C5 C4 C2 119.1(2)
C5 C4 H4 120.4
C2 C4 H4 120.4
N6 C6 C5 123.5(2)
N6 C6 H6 118.2
C5 C6 H6 118.2
C4 C5 C6 118.8(2)
C4 C5 H5 120.6
C6 C5 H5 120.6
C3 N7 H8N 120.0
C3 N7 H7N 120.0
H8N N7 H7N 120.0
N4 C14 N5 119.05(17)
N4 C14 C13 119.67(17)
N5 C14 C13 121.28(17)
N1 C13 C14 120.00(17)
N1 C13 C7 115.44(17)
C14 C13 C7 124.55(17)
C12 C7 C8 118.60(18)
C12 C7 C13 121.45(17)
C8 C7 C13 119.60(18)
N2 C15 N3 116.70(17)
N2 C15 N4 126.12(17)
N3 C15 N4 117.18(17)
C10 C9 C8 121.3(2)
C10 C9 H9 119.3
C8 C9 H9 119.3
C7 C12 C11 120.71(19)
C7 C12 Cl1 119.14(15)
C11 C12 Cl1 120.05(16)
C9 C8 C7 119.8(2)
C9 C8 H8 120.1
C7 C8 H8 120.1
C10 C11 C12 120.1(2)
C10 C11 Cl2 119.93(16)
C12 C11 Cl2 119.91(17)
C9 C10 C11 119.5(2)
C9 C10 H10 120.3
C11 C10 H10 120.3
C14 N4 C15 116.10(16)
C13 N1 N2 120.77(16)
C15 N2 N1 117.07(16)
C14 N5 H3N 120.0
C14 N5 H4N 120.0
H3N N5 H4N 120.0
C15 N3 H1N 120.0
C15 N3 H2N 120.0
H1N N3 H2N 120.0
H5O O1 H6O 109.4

loop_
_geom_bond_atom_site_label_1
_geom_bond_atom_site_label_2
_geom_bond_distance
Cl1 C12 1.728(2)
Cl2 C11 1.724(2)
N6 C6 1.329(3)
N6 C1 1.332(3)
C1 C2 1.383(3)
C1 H1 0.9300
C2 C4 1.381(3)
C2 C3 1.495(3)
C3 O2 1.228(3)
C3 N7 1.332(3)
C4 C5 1.375(4)
C4 H4 0.9300
C6 C5 1.375(4)
C6 H6 0.9300
C5 H5 0.9300
N7 H8N 0.8600
N7 H7N 0.8600
C14 N4 1.325(2)
C14 N5 1.333(3)
C14 C13 1.434(3)
C13 N1 1.315(3)
C13 C7 1.484(3)
C7 C12 1.389(3)
C7 C8 1.398(3)
C15 N2 1.339(2)
C15 N3 1.343(2)
C15 N4 1.348(2)
C9 C10 1.371(3)
C9 C8 1.385(3)
C9 H9 0.9300
C12 C11 1.391(3)
C8 H8 0.9300
C11 C10 1.379(3)
C10 H10 0.9300
N1 N2 1.345(2)
N5 H3N 0.8600
N5 H4N 0.8600
N3 H1N 0.8600
N3 H2N 0.8600
O1 H5O 0.8621
O1 H6O 0.8952

loop_
_geom_hbond_atom_site_label_D
_geom_hbond_atom_site_label_H
_geom_hbond_atom_site_label_A
_geom_hbond_distance_DH
_geom_hbond_distance_HA
_geom_hbond_distance_DA
_geom_hbond_angle_DHA
_geom_hbond_site_symmetry_A
N7 H8N O2 0.86 2.06 2.915(3) 176.7 2_576
N7 H7N N1 0.86 2.43 3.192(3) 148.3 2_676
N5 H3N O1 0.86 2.09 2.930(2) 165.3 1_656
N5 H4N N6 0.86 2.35 3.164(3) 157.5 2_666
N3 H1N O1 0.86 2.28 2.944(2) 133.7 2_776
N3 H2N N4 0.86 2.24 3.039(2) 154.1 2_877
O1 H5O N2 0.86 1.97 2.822(2) 171.7 1_444
O1 H6O N6 0.90 2.16 3.039(3) 166.4 .

loop_
_cod_related_entry_id
_cod_related_entry_database
_cod_related_entry_code
1 ChemSpider 30661380
